data_4063316
loop_
_publ_author_name
'Nicoletta Mantovani'
'Paola Bergamini'
'Andrea Marchi'
'Lorenza Marvelli'
'Roberto Rossi'
'Valerio Bertolasi'
'Valeria Ferretti'
'Isaac de los Rios'
'Maurizio Peruzzini'

_publ_section_title
;
 Synthesis of Heterocyclic Ligands by Diheterocyclization at the
 Rhenium(I) Allenylidene [(triphos)(CO)2Re{C\\db C\\db CPh2}](OSO2CF3).
 1. Reactivity with Dipolar N,N-Heterocycles
;
_journal_issue 2
_journal_name_full Organometallics
_journal_page_first 416
_journal_page_last 426
_journal_paper_doi 10.1021/om050663v
_journal_volume 25
_journal_year 2006
_chemical_formula_moiety 'C61 H53 N2 O2 P3 Re S, B C24 H20, C3 H8 O, C H4 O'
_chemical_formula_sum 'C89 H85 B N2 O4 P3 Re S'
_chemical_formula_weight 1568.57
_chemical_name_systematic
;
 ?
;
_space_group_IT_number 2
_symmetry_cell_setting triclinic
_symmetry_space_group_name_Hall '-P 1'
_symmetry_space_group_name_H-M 'P -1'
_atom_sites_solution_hydrogens geom
_atom_sites_solution_primary direct
_atom_sites_solution_secondary difmap
_audit_creation_method SHELXL-97
_cell_angle_alpha 117.5604(7)
_cell_angle_beta 107.3454(8)
_cell_angle_gamma 93.8150(9)
_cell_formula_units_Z 2
_cell_length_a 12.9736(2)
_cell_length_b 18.6676(3)
_cell_length_c 18.9829(3)
_cell_measurement_reflns_used 51131
_cell_measurement_temperature 295
_cell_measurement_theta_max 27.00
_cell_measurement_theta_min 3.30
_cell_volume 3775.1(1)
_computing_cell_refinement 'Denzo SMN (Otwinowsli & Minor, 1997)'
_computing_data_collection 'COLLECT (Nonius, 1997)'
_computing_data_reduction 'Denzo SMN (Otwinowsli & Minor, 1997)'
_computing_molecular_graphics 'ORTEP III (Burnett & Johnson, 1996)'
_computing_publication_material
;
SHELXL-97 (Sheldrick, 1997), PARST (Nardelli, 1995)
;
_computing_structure_refinement 'SHELXL-97 (Sheldrick, 1997)'
_computing_structure_solution 'SIR97 (Altomare et al., 1999)'
_diffrn_ambient_temperature 295
_diffrn_measured_fraction_theta_full 0.985
_diffrn_measured_fraction_theta_max 0.985
_diffrn_measurement_device_type 'Nonius Kappa CCD'
_diffrn_measurement_method '\f scans and \w scans'
_diffrn_radiation_monochromator graphite
_diffrn_radiation_source 'fine-focus sealed tube'
_diffrn_radiation_type MoK\a
_diffrn_radiation_wavelength 0.71070
_diffrn_reflns_av_R_equivalents 0.071
_diffrn_reflns_av_sigmaI/netI 0.0508
_diffrn_reflns_limit_h_max 16
_diffrn_reflns_limit_h_min -16
_diffrn_reflns_limit_k_max 23
_diffrn_reflns_limit_k_min -23
_diffrn_reflns_limit_l_max 22
_diffrn_reflns_limit_l_min -24
_diffrn_reflns_number 43044
_diffrn_reflns_theta_full 27.00
_diffrn_reflns_theta_max 27.00
_diffrn_reflns_theta_min 3.30
_exptl_absorpt_coefficient_mu 1.754
_exptl_absorpt_correction_T_max 0.885
_exptl_absorpt_correction_T_min 0.806
_exptl_absorpt_correction_type empirical
_exptl_absorpt_process_details
;
SORTAV (R.H. Blessing, Acta Crystallogr., 1995, A51, 33)
;
_exptl_crystal_colour 'pale yellow'
_exptl_crystal_density_diffrn 1.380
_exptl_crystal_density_method 'not measured'
_exptl_crystal_description irregular
_exptl_crystal_F_000 1612
_exptl_crystal_size_max 0.26
_exptl_crystal_size_mid 0.21
_exptl_crystal_size_min 0.10
_refine_diff_density_max 3.018
_refine_diff_density_min -2.057
_refine_diff_density_rms 0.124
_refine_ls_extinction_method none
_refine_ls_goodness_of_fit_ref 1.189
_refine_ls_hydrogen_treatment constr
_refine_ls_matrix_type full
_refine_ls_number_parameters 884
_refine_ls_number_reflns 16234
_refine_ls_number_restraints 0
_refine_ls_restrained_S_all 1.189
_refine_ls_R_factor_all 0.0706
_refine_ls_R_factor_gt 0.0562
_refine_ls_shift/su_max 0.002
_refine_ls_shift/su_mean 0.000
_refine_ls_structure_factor_coef Fsqd
_refine_ls_weighting_details 'calc w=1/[\s^2^(Fo^2^)+(0.0605P)^2^+11.1658P] where P=(Fo^2^+2Fc^2^)/3'
_refine_ls_weighting_scheme calc
_refine_ls_wR_factor_gt 0.1422
_refine_ls_wR_factor_ref 0.1543
_reflns_number_gt 14091
_reflns_number_total 16234
_reflns_threshold_expression I>2sigma(I)
_cod_depositor_comments
;
The following automatic conversions were performed:
'_symmetry_cell_setting' value 'Triclinic' changed to 'triclinic'
according to '/home/saulius/struct/CIF-dictionaries/cif_core.dic'
dictionary named 'cif_core.dic' version 2.4.1 from 2010-06-29.

Automatic conversion script
Id: cif_fix_enum 1527 2010-12-29 10:47:43Z saulius 
;
_cod_database_code 4063316

loop_
_symmetry_equiv_pos_as_xyz
'x, y, z'
'-x, -y, -z'

loop_
_atom_site_label
_atom_site_type_symbol
_atom_site_fract_x
_atom_site_fract_y
_atom_site_fract_z
_atom_site_U_iso_or_equiv
_atom_site_adp_type
_atom_site_occupancy
_atom_site_symmetry_multiplicity
_atom_site_calc_flag
_atom_site_refinement_flags
Re1 Re 0.780414(17) 0.931511(13) 0.771522(14) 0.03494(8) Uani 1 1 d .
P1 P 0.81882(12) 0.86027(9) 0.63635(10) 0.0370(3) Uani 1 1 d .
P2 P 0.63277(12) 0.96935(9) 0.68599(10) 0.0379(3) Uani 1 1 d .
P3 P 0.89810(12) 1.05789(9) 0.80355(10) 0.0392(3) Uani 1 1 d .
S1 S 0.77431(15) 0.63296(12) 0.78060(14) 0.0601(5) Uani 1 1 d .
O1 O 0.7027(5) 1.0052(3) 0.9227(3) 0.0710(15) Uani 1 1 d .
O2 O 0.9705(5) 0.9039(3) 0.8922(4) 0.0727(15) Uani 1 1 d .
N1 N 0.5999(4) 0.7040(3) 0.7919(4) 0.0496(12) Uani 1 1 d .
H1 H 0.5911 0.6888 0.8266 0.059 Uiso 1 1 calc R
N2 N 0.7264(4) 0.7466(3) 0.7455(3) 0.0400(10) Uani 1 1 d .
C1 C 0.7344(5) 0.9805(4) 0.8678(4) 0.0471(14) Uani 1 1 d .
C2 C 0.9005(5) 0.9127(4) 0.8437(4) 0.0483(14) Uani 1 1 d .
C3 C 0.6762(5) 0.8164(3) 0.7476(4) 0.0369(11) Uani 1 1 d .
C4 C 0.5767(5) 0.8083(4) 0.7521(4) 0.0403(12) Uani 1 1 d .
H4 H 0.5414 0.8511 0.7562 0.048 Uiso 1 1 calc R
C5 C 0.5141(5) 0.7356(4) 0.7512(4) 0.0428(13) Uani 1 1 d .
C6 C 0.6915(5) 0.6996(4) 0.7733(4) 0.0417(12) Uani 1 1 d .
C7 C 0.8192(5) 0.7271(4) 0.7258(5) 0.0488(14) Uani 1 1 d .
H7 H 0.8529 0.7525 0.7034 0.059 Uiso 1 1 calc R
C8 C 0.8562(6) 0.6692(4) 0.7415(5) 0.0536(16) Uani 1 1 d .
H8 H 0.9184 0.6506 0.7325 0.064 Uiso 1 1 calc R
C9 C 0.4436(5) 0.7631(4) 0.8075(4) 0.0473(14) Uani 1 1 d .
C10 C 0.3562(6) 0.7064(5) 0.7945(5) 0.0613(18) Uani 1 1 d .
H10 H 0.3361 0.6520 0.7489 0.074 Uiso 1 1 calc R
C11 C 0.2978(7) 0.7302(6) 0.8494(6) 0.073(2) Uani 1 1 d .
H11 H 0.2396 0.6914 0.8407 0.088 Uiso 1 1 calc R
C12 C 0.3255(7) 0.8108(6) 0.9164(6) 0.076(2) Uani 1 1 d .
H12 H 0.2855 0.8265 0.9522 0.091 Uiso 1 1 calc R
C13 C 0.4115(7) 0.8675(6) 0.9301(5) 0.078(2) Uani 1 1 d .
H13 H 0.4306 0.9219 0.9755 0.093 Uiso 1 1 calc R
C14 C 0.4713(6) 0.8441(5) 0.8757(5) 0.0641(19) Uani 1 1 d .
H14 H 0.5301 0.8831 0.8854 0.077 Uiso 1 1 calc R
C15 C 0.4435(5) 0.6671(4) 0.6589(4) 0.0450(13) Uani 1 1 d .
C16 C 0.4514(6) 0.5850(4) 0.6234(5) 0.0601(18) Uani 1 1 d .
H16 H 0.5019 0.5690 0.6564 0.072 Uiso 1 1 calc R
C17 C 0.3851(7) 0.5266(5) 0.5397(6) 0.069(2) Uani 1 1 d .
H17 H 0.3934 0.4723 0.5165 0.083 Uiso 1 1 calc R
C18 C 0.3078(7) 0.5476(5) 0.4908(5) 0.069(2) Uani 1 1 d .
H18 H 0.2620 0.5076 0.4350 0.083 Uiso 1 1 calc R
C19 C 0.2983(6) 0.6291(5) 0.5252(5) 0.068(2) Uani 1 1 d .
H19 H 0.2463 0.6445 0.4924 0.081 Uiso 1 1 calc R
C20 C 0.3659(6) 0.6873(4) 0.6077(5) 0.0553(16) Uani 1 1 d .
H20 H 0.3591 0.7421 0.6298 0.066 Uiso 1 1 calc R
C21 C 0.8566(5) 0.9361(4) 0.6060(4) 0.0446(13) Uani 1 1 d .
H21A H 0.9359 0.9609 0.6362 0.054 Uiso 1 1 calc R
H21B H 0.8428 0.9059 0.5453 0.054 Uiso 1 1 calc R
C22 C 0.8536(5) 1.0820(4) 0.7166(4) 0.0428(13) Uani 1 1 d .
H22A H 0.8034 1.1184 0.7281 0.051 Uiso 1 1 calc R
H22B H 0.9188 1.1131 0.7189 0.051 Uiso 1 1 calc R
C23 C 0.6702(5) 0.9748(4) 0.6017(4) 0.0445(13) Uani 1 1 d .
H23A H 0.6446 0.9195 0.5515 0.053 Uiso 1 1 calc R
H23B H 0.6295 1.0104 0.5864 0.053 Uiso 1 1 calc R
C24 C 0.7954(5) 1.0072(4) 0.6238(4) 0.0435(13) Uani 1 1 d .
C25 C 0.8011(7) 1.0391(5) 0.5628(5) 0.0580(17) Uani 1 1 d .
H25A H 0.7735 1.0885 0.5776 0.070 Uiso 1 1 calc R
H25B H 0.7564 0.9970 0.5049 0.070 Uiso 1 1 calc R
H25C H 0.8769 1.0517 0.5680 0.070 Uiso 1 1 calc R
C26 C 0.9381(5) 0.8112(4) 0.6371(4) 0.0414(12) Uani 1 1 d .
C27 C 1.0319(5) 0.8490(4) 0.7115(5) 0.0503(14) Uani 1 1 d .
H27 H 1.0348 0.8992 0.7577 0.060 Uiso 1 1 calc R
C28 C 1.1220(5) 0.8128(5) 0.7180(5) 0.0626(19) Uani 1 1 d .
H28 H 1.1855 0.8393 0.7677 0.075 Uiso 1 1 calc R
C29 C 1.1163(6) 0.7373(5) 0.6499(6) 0.066(2) Uani 1 1 d .
H29 H 1.1751 0.7117 0.6544 0.079 Uiso 1 1 calc R
C30 C 1.0239(6) 0.6999(5) 0.5758(5) 0.066(2) Uani 1 1 d .
H30 H 1.0213 0.6498 0.5295 0.079 Uiso 1 1 calc R
C31 C 0.9348(6) 0.7363(4) 0.5694(5) 0.0538(16) Uani 1 1 d .
H31 H 0.8720 0.7100 0.5191 0.065 Uiso 1 1 calc R
C32 C 0.7071(5) 0.7777(4) 0.5377(4) 0.0407(12) Uani 1 1 d .
C33 C 0.6244(6) 0.7312(4) 0.5430(4) 0.0514(15) Uani 1 1 d .
H33 H 0.6234 0.7446 0.5964 0.062 Uiso 1 1 calc R
C34 C 0.5434(6) 0.6654(5) 0.4699(5) 0.0600(17) Uani 1 1 d .
H34 H 0.4890 0.6349 0.4747 0.072 Uiso 1 1 calc R
C35 C 0.5432(6) 0.6450(5) 0.3899(5) 0.0602(18) Uani 1 1 d .
H35 H 0.4896 0.6003 0.3409 0.072 Uiso 1 1 calc R
C36 C 0.6238(6) 0.6920(5) 0.3837(5) 0.0640(19) Uani 1 1 d .
H36 H 0.6231 0.6793 0.3300 0.077 Uiso 1 1 calc R
C37 C 0.7048(6) 0.7570(5) 0.4560(4) 0.0541(16) Uani 1 1 d .
H37 H 0.7586 0.7876 0.4508 0.065 Uiso 1 1 calc R
C38 C 0.4868(5) 0.9099(4) 0.6302(4) 0.0421(12) Uani 1 1 d .
C39 C 0.4183(5) 0.9277(4) 0.6771(5) 0.0557(16) Uani 1 1 d .
H39 H 0.4485 0.9666 0.7354 0.067 Uiso 1 1 calc R
C40 C 0.3065(6) 0.8890(6) 0.6391(7) 0.075(2) Uani 1 1 d .
H40 H 0.2616 0.9026 0.6714 0.090 Uiso 1 1 calc R
C41 C 0.2621(7) 0.8309(6) 0.5542(7) 0.085(3) Uani 1 1 d .
H41 H 0.1868 0.8045 0.5288 0.103 Uiso 1 1 calc R
C42 C 0.3274(8) 0.8108(6) 0.5054(6) 0.082(3) Uani 1 1 d .
H42 H 0.2958 0.7711 0.4474 0.099 Uiso 1 1 calc R
C43 C 0.4411(6) 0.8498(5) 0.5430(5) 0.0591(17) Uani 1 1 d .
H43 H 0.4856 0.8360 0.5105 0.071 Uiso 1 1 calc R
C44 C 0.6019(5) 1.0724(4) 0.7395(4) 0.0443(13) Uani 1 1 d .
C45 C 0.6407(6) 1.1233(4) 0.8280(5) 0.0537(15) Uani 1 1 d .
H45 H 0.6888 1.1077 0.8627 0.064 Uiso 1 1 calc R
C46 C 0.6083(7) 1.1968(5) 0.8649(6) 0.073(2) Uani 1 1 d .
H46 H 0.6363 1.2308 0.9241 0.088 Uiso 1 1 calc R
C47 C 0.5358(7) 1.2198(5) 0.8153(7) 0.079(3) Uani 1 1 d .
H47 H 0.5127 1.2685 0.8406 0.095 Uiso 1 1 calc R
C48 C 0.4970(7) 1.1708(5) 0.7279(6) 0.071(2) Uani 1 1 d .
H48 H 0.4486 1.1873 0.6942 0.085 Uiso 1 1 calc R
C49 C 0.5287(6) 1.0972(5) 0.6889(5) 0.0597(17) Uani 1 1 d .
H49 H 0.5015 1.0644 0.6295 0.072 Uiso 1 1 calc R
C50 C 1.0489(5) 1.0621(4) 0.8279(5) 0.0486(14) Uani 1 1 d .
C51 C 1.1062(6) 1.0692(4) 0.7800(5) 0.0564(16) Uani 1 1 d .
H51 H 1.0697 1.0746 0.7331 0.068 Uiso 1 1 calc R
C52 C 1.2196(7) 1.0683(6) 0.8014(7) 0.077(2) Uani 1 1 d .
H52 H 1.2578 1.0727 0.7686 0.093 Uiso 1 1 calc R
C53 C 1.2734(7) 1.0608(6) 0.8710(7) 0.086(3) Uani 1 1 d .
H53 H 1.3477 1.0584 0.8844 0.104 Uiso 1 1 calc R
C54 C 1.2185(6) 1.0567(6) 0.9207(7) 0.082(3) Uani 1 1 d .
H54 H 1.2561 1.0528 0.9684 0.099 Uiso 1 1 calc R
C55 C 1.1067(6) 1.0583(5) 0.9005(5) 0.0603(18) Uani 1 1 d .
H55 H 1.0704 1.0569 0.9355 0.072 Uiso 1 1 calc R
C56 C 0.9127(5) 1.1575(4) 0.8983(4) 0.0461(13) Uani 1 1 d .
C57 C 0.9175(5) 1.1582(4) 0.9729(4) 0.0513(15) Uani 1 1 d .
H57 H 0.9114 1.1085 0.9733 0.062 Uiso 1 1 calc R
C58 C 0.9314(6) 1.2324(5) 1.0467(5) 0.0640(18) Uani 1 1 d .
H58 H 0.9346 1.2323 1.0963 0.077 Uiso 1 1 calc R
C59 C 0.9404(7) 1.3056(5) 1.0460(6) 0.073(2) Uani 1 1 d .
H59 H 0.9494 1.3551 1.0953 0.088 Uiso 1 1 calc R
C60 C 0.9364(7) 1.3066(5) 0.9743(6) 0.071(2) Uani 1 1 d .
H60 H 0.9418 1.3566 0.9746 0.085 Uiso 1 1 calc R
C61 C 0.9243(6) 1.2326(4) 0.8998(5) 0.0571(16) Uani 1 1 d .
H61 H 0.9240 1.2339 0.8514 0.069 Uiso 1 1 calc R
B1 B 1.0458(6) 1.3927(5) 0.7461(5) 0.0488(16) Uani 1 1 d .
C62 C 1.0874(5) 1.3061(4) 0.7109(5) 0.0521(15) Uani 1 1 d .
C63 C 1.0356(6) 1.2430(5) 0.6245(5) 0.0656(19) Uani 1 1 d .
H63 H 0.9792 1.2522 0.5883 0.079 Uiso 1 1 calc R
C64 C 1.0653(8) 1.1676(5) 0.5913(7) 0.079(3) Uani 1 1 d .
H64 H 1.0278 1.1269 0.5341 0.095 Uiso 1 1 calc R
C65 C 1.1509(10) 1.1532(6) 0.6435(8) 0.091(3) Uani 1 1 d .
H65 H 1.1707 1.1025 0.6221 0.109 Uiso 1 1 calc R
C66 C 1.2057(9) 1.2142(7) 0.7266(8) 0.088(3) Uani 1 1 d .
H66 H 1.2653 1.2059 0.7615 0.105 Uiso 1 1 calc R
C67 C 1.1737(7) 1.2880(5) 0.7596(6) 0.069(2) Uani 1 1 d .
H67 H 1.2115 1.3278 0.8170 0.083 Uiso 1 1 calc R
C68 C 0.9179(5) 1.3740(4) 0.7416(4) 0.0475(14) Uani 1 1 d .
C69 C 0.8592(6) 1.2975(4) 0.7207(5) 0.0532(15) Uani 1 1 d .
H69 H 0.8911 1.2523 0.7026 0.064 Uiso 1 1 calc R
C70 C 0.7552(6) 1.2850(5) 0.7254(5) 0.0626(18) Uani 1 1 d .
H70 H 0.7204 1.2327 0.7121 0.075 Uiso 1 1 calc R
C71 C 0.7041(6) 1.3488(5) 0.7494(5) 0.0638(19) Uani 1 1 d .
H71 H 0.6333 1.3398 0.7503 0.077 Uiso 1 1 calc R
C72 C 0.7575(7) 1.4264(5) 0.7722(5) 0.067(2) Uani 1 1 d .
H72 H 0.7234 1.4705 0.7890 0.080 Uiso 1 1 calc R
C73 C 0.8635(6) 1.4388(5) 0.7700(5) 0.0606(17) Uani 1 1 d .
H73 H 0.9001 1.4924 0.7882 0.073 Uiso 1 1 calc R
C74 C 1.0616(5) 1.4345(4) 0.6889(4) 0.0509(14) Uani 1 1 d .
C75 C 1.1589(6) 1.4325(5) 0.6697(5) 0.0594(17) Uani 1 1 d .
H75 H 1.2076 1.4032 0.6849 0.071 Uiso 1 1 calc R
C76 C 1.1849(7) 1.4727(5) 0.6287(5) 0.067(2) Uani 1 1 d .
H76 H 1.2498 1.4699 0.6172 0.080 Uiso 1 1 calc R
C77 C 1.1145(8) 1.5167(5) 0.6052(6) 0.070(2) Uani 1 1 d .
H77 H 1.1328 1.5459 0.5803 0.085 Uiso 1 1 calc R
C78 C 1.0152(8) 1.5164(5) 0.6198(6) 0.070(2) Uani 1 1 d .
H78 H 0.9649 1.5433 0.6017 0.084 Uiso 1 1 calc R
C79 C 0.9913(6) 1.4769(5) 0.6603(5) 0.0601(17) Uani 1 1 d .
H79 H 0.9246 1.4783 0.6692 0.072 Uiso 1 1 calc R
C80 C 1.1232(6) 1.4577(4) 0.8474(5) 0.0533(15) Uani 1 1 d .
C81 C 1.2090(7) 1.5242(5) 0.8765(6) 0.077(2) Uani 1 1 d .
H81 H 1.2236 1.5348 0.8367 0.092 Uiso 1 1 calc R
C82 C 1.2745(9) 1.5762(7) 0.9626(7) 0.104(4) Uani 1 1 d .
H82 H 1.3330 1.6192 0.9789 0.124 Uiso 1 1 calc R
C83 C 1.2533(9) 1.5646(7) 1.0227(6) 0.097(3) Uani 1 1 d .
H83 H 1.2963 1.6000 1.0804 0.117 Uiso 1 1 calc R
C84 C 1.1687(9) 1.5007(7) 0.9980(6) 0.090(3) Uani 1 1 d .
H84 H 1.1534 1.4918 1.0385 0.108 Uiso 1 1 calc R
C85 C 1.1063(8) 1.4495(6) 0.9126(5) 0.077(2) Uani 1 1 d .
H85 H 1.0487 1.4063 0.8971 0.093 Uiso 1 1 calc R
O1A O 0.5993(7) 0.6111(5) 0.8696(6) 0.115(2) Uiso 1 1 d .
H100 H 0.5393 0.5799 0.8536 0.137 Uiso 1 1 calc R
C1A C 0.660(2) 0.6524(15) 0.9704(15) 0.194(8) Uiso 1 1 d .
H101 H 0.6664 0.6088 0.9853 0.233 Uiso 1 1 calc R
C2A C 0.579(2) 0.6994(17) 1.0030(18) 0.250(12) Uiso 1 1 d .
H210 H 0.5956 0.7135 1.0613 0.301 Uiso 1 1 calc R
H220 H 0.5048 0.6652 0.9685 0.301 Uiso 1 1 calc R
H230 H 0.5855 0.7494 1.0001 0.301 Uiso 1 1 calc R
C3A C 0.7669(18) 0.7060(13) 1.0041(14) 0.190(8) Uiso 1 1 d .
H310 H 0.7611 0.7464 0.9862 0.228 Uiso 1 1 calc R
H320 H 0.8168 0.6737 0.9834 0.228 Uiso 1 1 calc R
H330 H 0.7950 0.7340 1.0655 0.228 Uiso 1 1 calc R
O1B O 0.4377(17) 0.4928(13) 0.8270(13) 0.267(8) Uiso 1 1 d .
C1B C 0.461(3) 0.4437(18) 0.871(2) 0.260(13) Uiso 1 1 d .
H111 H 0.5390 0.4478 0.8921 0.312 Uiso 1 1 calc R
H121 H 0.4217 0.3864 0.8314 0.312 Uiso 1 1 calc R
H131 H 0.4356 0.4653 0.9181 0.312 Uiso 1 1 calc R

loop_
_atom_site_aniso_label
_atom_site_aniso_U_11
_atom_site_aniso_U_22
_atom_site_aniso_U_33
_atom_site_aniso_U_23
_atom_site_aniso_U_13
_atom_site_aniso_U_12
Re1 0.03446(12) 0.03645(12) 0.04109(13) 0.02319(10) 0.01692(9) 0.01023(8)
P1 0.0344(7) 0.0409(7) 0.0445(8) 0.0251(6) 0.0194(6) 0.0116(6)
P2 0.0348(7) 0.0401(7) 0.0445(8) 0.0242(6) 0.0166(6) 0.0127(6)
P3 0.0372(7) 0.0390(7) 0.0483(8) 0.0270(7) 0.0167(6) 0.0093(6)
S1 0.0523(9) 0.0626(10) 0.0959(14) 0.0589(11) 0.0330(9) 0.0249(8)
O1 0.099(4) 0.058(3) 0.060(3) 0.021(3) 0.051(3) 0.012(3)
O2 0.069(3) 0.071(3) 0.078(4) 0.051(3) 0.004(3) 0.016(3)
N1 0.044(3) 0.062(3) 0.070(4) 0.049(3) 0.029(3) 0.017(2)
N2 0.037(2) 0.041(2) 0.051(3) 0.028(2) 0.020(2) 0.012(2)
C1 0.052(3) 0.040(3) 0.052(4) 0.026(3) 0.022(3) 0.006(3)
C2 0.053(4) 0.047(3) 0.048(3) 0.027(3) 0.020(3) 0.003(3)
C3 0.045(3) 0.039(3) 0.043(3) 0.026(2) 0.026(2) 0.019(2)
C4 0.041(3) 0.041(3) 0.052(3) 0.030(3) 0.022(3) 0.014(2)
C5 0.038(3) 0.047(3) 0.059(4) 0.034(3) 0.025(3) 0.012(2)
C6 0.037(3) 0.045(3) 0.055(3) 0.033(3) 0.018(2) 0.012(2)
C7 0.048(3) 0.047(3) 0.069(4) 0.036(3) 0.033(3) 0.017(3)
C8 0.049(3) 0.049(3) 0.077(5) 0.036(3) 0.032(3) 0.019(3)
C9 0.038(3) 0.056(4) 0.057(4) 0.033(3) 0.022(3) 0.009(3)
C10 0.054(4) 0.058(4) 0.077(5) 0.031(4) 0.038(4) 0.005(3)
C11 0.060(4) 0.083(6) 0.096(6) 0.048(5) 0.050(4) 0.009(4)
C12 0.073(5) 0.088(6) 0.078(6) 0.038(5) 0.050(5) 0.020(5)
C13 0.077(5) 0.076(5) 0.062(5) 0.015(4) 0.040(4) 0.010(4)
C14 0.057(4) 0.063(4) 0.063(4) 0.020(4) 0.034(4) 0.000(3)
C15 0.037(3) 0.045(3) 0.058(4) 0.027(3) 0.024(3) 0.009(2)
C16 0.056(4) 0.042(3) 0.082(5) 0.031(4) 0.027(4) 0.014(3)
C17 0.067(5) 0.046(4) 0.082(6) 0.018(4) 0.036(4) 0.014(3)
C18 0.061(4) 0.055(4) 0.060(4) 0.006(4) 0.024(4) -0.003(4)
C19 0.055(4) 0.064(5) 0.066(5) 0.024(4) 0.015(4) 0.010(4)
C20 0.048(3) 0.048(4) 0.061(4) 0.023(3) 0.015(3) 0.013(3)
C21 0.045(3) 0.048(3) 0.059(4) 0.035(3) 0.028(3) 0.017(3)
C22 0.043(3) 0.046(3) 0.059(4) 0.038(3) 0.023(3) 0.017(3)
C23 0.043(3) 0.053(3) 0.049(3) 0.033(3) 0.018(3) 0.019(3)
C24 0.048(3) 0.053(3) 0.049(3) 0.036(3) 0.024(3) 0.018(3)
C25 0.070(4) 0.067(4) 0.063(4) 0.048(4) 0.032(4) 0.025(4)
C26 0.039(3) 0.045(3) 0.054(3) 0.030(3) 0.025(3) 0.014(2)
C27 0.042(3) 0.049(3) 0.062(4) 0.027(3) 0.022(3) 0.014(3)
C28 0.035(3) 0.062(4) 0.084(5) 0.035(4) 0.016(3) 0.013(3)
C29 0.046(4) 0.062(4) 0.096(6) 0.040(4) 0.032(4) 0.029(3)
C30 0.059(4) 0.057(4) 0.074(5) 0.021(4) 0.032(4) 0.028(4)
C31 0.050(4) 0.053(4) 0.057(4) 0.023(3) 0.024(3) 0.023(3)
C32 0.036(3) 0.042(3) 0.047(3) 0.023(3) 0.017(2) 0.013(2)
C33 0.052(4) 0.048(3) 0.052(4) 0.023(3) 0.022(3) 0.008(3)
C34 0.046(4) 0.056(4) 0.066(5) 0.024(4) 0.019(3) 0.003(3)
C35 0.053(4) 0.053(4) 0.053(4) 0.018(3) 0.007(3) 0.009(3)
C36 0.063(4) 0.079(5) 0.044(4) 0.030(4) 0.014(3) 0.021(4)
C37 0.052(4) 0.065(4) 0.051(4) 0.033(3) 0.021(3) 0.008(3)
C38 0.036(3) 0.044(3) 0.049(3) 0.027(3) 0.012(2) 0.011(2)
C39 0.042(3) 0.052(4) 0.077(5) 0.033(4) 0.027(3) 0.012(3)
C40 0.040(4) 0.076(5) 0.121(8) 0.056(6) 0.034(4) 0.016(4)
C41 0.037(4) 0.094(7) 0.119(8) 0.070(7) -0.003(4) 0.001(4)
C42 0.068(5) 0.084(6) 0.068(5) 0.043(5) -0.013(4) -0.012(4)
C43 0.056(4) 0.060(4) 0.055(4) 0.033(3) 0.007(3) 0.007(3)
C44 0.036(3) 0.040(3) 0.064(4) 0.028(3) 0.023(3) 0.012(2)
C45 0.049(3) 0.046(3) 0.059(4) 0.022(3) 0.019(3) 0.016(3)
C46 0.072(5) 0.053(4) 0.074(5) 0.015(4) 0.029(4) 0.019(4)
C47 0.072(5) 0.048(4) 0.112(8) 0.031(5) 0.040(5) 0.029(4)
C48 0.063(4) 0.063(5) 0.107(7) 0.054(5) 0.035(5) 0.034(4)
C49 0.054(4) 0.064(4) 0.073(5) 0.042(4) 0.024(3) 0.027(3)
C50 0.042(3) 0.045(3) 0.067(4) 0.034(3) 0.021(3) 0.011(3)
C51 0.045(3) 0.063(4) 0.077(5) 0.045(4) 0.026(3) 0.014(3)
C52 0.051(4) 0.088(6) 0.115(7) 0.061(6) 0.043(5) 0.021(4)
C53 0.042(4) 0.104(7) 0.139(9) 0.084(7) 0.029(5) 0.023(4)
C54 0.044(4) 0.107(7) 0.111(7) 0.076(6) 0.014(4) 0.019(4)
C55 0.046(3) 0.066(4) 0.076(5) 0.045(4) 0.017(3) 0.011(3)
C56 0.038(3) 0.044(3) 0.054(4) 0.025(3) 0.013(3) 0.007(2)
C57 0.046(3) 0.046(3) 0.055(4) 0.024(3) 0.015(3) 0.004(3)
C58 0.056(4) 0.061(4) 0.056(4) 0.020(4) 0.014(3) 0.005(3)
C59 0.060(4) 0.054(4) 0.068(5) 0.008(4) 0.016(4) 0.004(4)
C60 0.072(5) 0.043(4) 0.088(6) 0.030(4) 0.022(4) 0.011(3)
C61 0.059(4) 0.041(3) 0.067(4) 0.027(3) 0.019(3) 0.008(3)
B1 0.047(4) 0.048(4) 0.052(4) 0.028(3) 0.017(3) 0.009(3)
C62 0.046(3) 0.054(4) 0.059(4) 0.030(3) 0.023(3) 0.006(3)
C63 0.054(4) 0.067(5) 0.073(5) 0.028(4) 0.031(4) 0.011(3)
C64 0.088(6) 0.062(5) 0.088(6) 0.023(5) 0.062(5) 0.008(4)
C65 0.121(9) 0.067(5) 0.133(9) 0.058(6) 0.093(8) 0.042(6)
C66 0.096(7) 0.096(7) 0.127(9) 0.082(7) 0.064(7) 0.052(6)
C67 0.073(5) 0.075(5) 0.077(5) 0.048(5) 0.032(4) 0.030(4)
C68 0.048(3) 0.048(3) 0.050(3) 0.027(3) 0.019(3) 0.010(3)
C69 0.056(4) 0.053(4) 0.062(4) 0.035(3) 0.027(3) 0.015(3)
C70 0.057(4) 0.066(4) 0.083(5) 0.047(4) 0.035(4) 0.011(3)
C71 0.047(4) 0.084(5) 0.079(5) 0.053(5) 0.026(4) 0.020(4)
C72 0.063(4) 0.078(5) 0.083(6) 0.050(5) 0.038(4) 0.029(4)
C73 0.061(4) 0.055(4) 0.072(5) 0.035(4) 0.028(4) 0.015(3)
C74 0.048(3) 0.048(3) 0.054(4) 0.025(3) 0.017(3) 0.007(3)
C75 0.047(4) 0.067(4) 0.069(5) 0.038(4) 0.022(3) 0.013(3)
C76 0.059(4) 0.070(5) 0.073(5) 0.036(4) 0.030(4) 0.002(4)
C77 0.094(6) 0.056(4) 0.077(5) 0.041(4) 0.041(5) 0.010(4)
C78 0.091(6) 0.068(5) 0.077(5) 0.048(4) 0.043(5) 0.032(4)
C79 0.059(4) 0.064(4) 0.067(5) 0.037(4) 0.029(4) 0.020(3)
C80 0.048(3) 0.052(4) 0.056(4) 0.026(3) 0.018(3) 0.013(3)
C81 0.077(5) 0.059(5) 0.068(5) 0.013(4) 0.029(4) 0.000(4)
C82 0.088(7) 0.087(7) 0.072(6) 0.001(5) 0.023(5) -0.019(5)
C83 0.091(7) 0.093(7) 0.058(5) 0.010(5) 0.014(5) 0.013(6)
C84 0.099(7) 0.100(7) 0.053(5) 0.033(5) 0.016(5) 0.019(6)
C85 0.084(6) 0.077(6) 0.057(5) 0.034(4) 0.012(4) -0.002(5)

loop_
_atom_type_symbol
_atom_type_description
_atom_type_scat_dispersion_real
_atom_type_scat_dispersion_imag
_atom_type_scat_source
Re Re -1.0185 7.2310 'International Tables Vol C Tables 4.2.6.8 and 6.1.1.4'
C C 0.0033 0.0016 'International Tables Vol C Tables 4.2.6.8 and 6.1.1.4'
H H 0.0000 0.0000 'International Tables Vol C Tables 4.2.6.8 and 6.1.1.4'
P P 0.1023 0.0942 'International Tables Vol C Tables 4.2.6.8 and 6.1.1.4'
S S 0.1246 0.1234 'International Tables Vol C Tables 4.2.6.8 and 6.1.1.4'
N N 0.0061 0.0033 'International Tables Vol C Tables 4.2.6.8 and 6.1.1.4'
O O 0.0106 0.0060 'International Tables Vol C Tables 4.2.6.8 and 6.1.1.4'
B B 0.0013 0.0007 'International Tables Vol C Tables 4.2.6.8 and 6.1.1.4'

loop_
_geom_angle_atom_site_label_1
_geom_angle_atom_site_label_2
_geom_angle_atom_site_label_3
_geom_angle
C2 Re1 C1 86.0(3)
C2 Re1 C3 86.4(2)
C1 Re1 C3 81.0(2)
C2 Re1 P3 91.59(18)
C1 Re1 P3 97.59(18)
C3 Re1 P3 177.60(15)
C2 Re1 P2 174.92(19)
C1 Re1 P2 92.3(2)
C3 Re1 P2 98.08(15)
P3 Re1 P2 83.89(5)
C2 Re1 P1 98.5(2)
C1 Re1 P1 173.9(2)
C3 Re1 P1 95.07(14)
P3 Re1 P1 86.50(5)
P2 Re1 P1 83.61(5)
C32 P1 C21 103.4(3)
C32 P1 C26 101.9(3)
C21 P1 C26 101.0(3)
C32 P1 Re1 119.00(19)
C21 P1 Re1 110.5(2)
C26 P1 Re1 118.6(2)
C38 P2 C23 103.8(3)
C38 P2 C44 95.5(3)
C23 P2 C44 100.9(3)
C38 P2 Re1 123.20(19)
C23 P2 Re1 111.03(19)
C44 P2 Re1 119.1(2)
C56 P3 C22 102.4(3)
C56 P3 C50 97.3(3)
C22 P3 C50 105.3(3)
C56 P3 Re1 119.7(2)
C22 P3 Re1 113.0(2)
C50 P3 Re1 116.9(2)
C6 S1 C8 89.2(3)
C6 N1 C5 118.1(5)
C6 N1 H1 120.9
C5 N1 H1 120.9
C6 N2 C7 111.2(5)
C6 N2 C3 121.1(5)
C7 N2 C3 127.3(5)
O1 C1 Re1 175.9(6)
O2 C2 Re1 175.0(6)
C4 C3 N2 112.0(5)
C4 C3 Re1 126.2(4)
N2 C3 Re1 120.3(4)
C3 C4 C5 126.3(5)
C3 C4 H4 116.9
C5 C4 H4 116.9
N1 C5 C4 106.1(5)
N1 C5 C15 110.4(5)
C4 C5 C15 110.3(5)
N1 C5 C9 105.5(5)
C4 C5 C9 112.5(5)
C15 C5 C9 111.7(5)
N1 C6 N2 122.1(5)
N1 C6 S1 124.5(4)
N2 C6 S1 113.4(4)
C8 C7 N2 114.6(6)
C8 C7 H7 122.7
N2 C7 H7 122.7
C7 C8 S1 111.5(5)
C7 C8 H8 124.3
S1 C8 H8 124.3
C10 C9 C14 118.7(6)
C10 C9 C5 120.5(6)
C14 C9 C5 120.7(5)
C9 C10 C11 120.2(7)
C9 C10 H10 119.9
C11 C10 H10 119.9
C12 C11 C10 120.5(7)
C12 C11 H11 119.8
C10 C11 H11 119.8
C13 C12 C11 120.0(7)
C13 C12 H12 120.0
C11 C12 H12 120.0
C12 C13 C14 120.0(8)
C12 C13 H13 120.0
C14 C13 H13 120.0
C9 C14 C13 120.6(7)
C9 C14 H14 119.7
C13 C14 H14 119.7
C20 C15 C16 117.2(6)
C20 C15 C5 118.8(5)
C16 C15 C5 124.0(6)
C17 C16 C15 120.8(7)
C17 C16 H16 119.6
C15 C16 H16 119.6
C18 C17 C16 121.0(7)
C18 C17 H17 119.5
C16 C17 H17 119.5
C17 C18 C19 119.0(7)
C17 C18 H18 120.5
C19 C18 H18 120.5
C20 C19 C18 119.9(8)
C20 C19 H19 120.0
C18 C19 H19 120.0
C19 C20 C15 122.0(7)
C19 C20 H20 119.0
C15 C20 H20 119.0
C24 C21 P1 116.5(4)
C24 C21 H21A 108.2
P1 C21 H21A 108.2
C24 C21 H21B 108.2
P1 C21 H21B 108.2
H21A C21 H21B 107.3
C24 C22 P3 117.1(4)
C24 C22 H22A 108.0
P3 C22 H22A 108.0
C24 C22 H22B 108.0
P3 C22 H22B 108.0
H22A C22 H22B 107.3
C24 C23 P2 116.7(4)
C24 C23 H23A 108.1
P2 C23 H23A 108.1
C24 C23 H23B 108.1
P2 C23 H23B 108.1
H23A C23 H23B 107.3
C21 C24 C25 107.1(5)
C21 C24 C23 111.3(5)
C25 C24 C23 106.7(5)
C21 C24 C22 111.9(5)
C25 C24 C22 107.0(5)
C23 C24 C22 112.4(5)
C24 C25 H25A 109.5
C24 C25 H25B 109.5
H25A C25 H25B 109.5
C24 C25 H25C 109.5
H25A C25 H25C 109.5
H25B C25 H25C 109.5
C31 C26 C27 118.8(6)
C31 C26 P1 123.2(5)
C27 C26 P1 117.9(5)
C26 C27 C28 120.8(6)
C26 C27 H27 119.6
C28 C27 H27 119.6
C29 C28 C27 119.4(7)
C29 C28 H28 120.3
C27 C28 H28 120.3
C30 C29 C28 120.0(6)
C30 C29 H29 120.0
C28 C29 H29 120.0
C29 C30 C31 120.4(7)
C29 C30 H30 119.8
C31 C30 H30 119.8
C26 C31 C30 120.6(7)
C26 C31 H31 119.7
C30 C31 H31 119.7
C33 C32 C37 118.0(6)
C33 C32 P1 119.9(5)
C37 C32 P1 122.1(5)
C34 C33 C32 121.1(7)
C34 C33 H33 119.5
C32 C33 H33 119.5
C35 C34 C33 120.3(7)
C35 C34 H34 119.9
C33 C34 H34 119.9
C34 C35 C36 119.2(7)
C34 C35 H35 120.4
C36 C35 H35 120.4
C37 C36 C35 120.7(7)
C37 C36 H36 119.7
C35 C36 H36 119.7
C36 C37 C32 120.7(6)
C36 C37 H37 119.6
C32 C37 H37 119.6
C39 C38 C43 118.9(6)
C39 C38 P2 117.8(5)
C43 C38 P2 123.3(5)
C40 C39 C38 121.4(8)
C40 C39 H39 119.3
C38 C39 H39 119.3
C41 C40 C39 119.6(8)
C41 C40 H40 120.2
C39 C40 H40 120.2
C40 C41 C42 120.8(7)
C40 C41 H41 119.6
C42 C41 H41 119.6
C41 C42 C43 120.2(8)
C41 C42 H42 119.9
C43 C42 H42 119.9
C38 C43 C42 119.0(8)
C38 C43 H43 120.5
C42 C43 H43 120.5
C45 C44 C49 118.4(6)
C45 C44 P2 122.9(5)
C49 C44 P2 118.5(5)
C46 C45 C44 120.6(7)
C46 C45 H45 119.7
C44 C45 H45 119.7
C47 C46 C45 120.6(8)
C47 C46 H46 119.7
C45 C46 H46 119.7
C46 C47 C48 119.7(7)
C46 C47 H47 120.2
C48 C47 H47 120.2
C47 C48 C49 121.1(7)
C47 C48 H48 119.5
C49 C48 H48 119.5
C48 C49 C44 119.6(8)
C48 C49 H49 120.2
C44 C49 H49 120.2
C51 C50 C55 118.8(6)
C51 C50 P3 124.6(5)
C55 C50 P3 116.6(5)
C50 C51 C52 120.5(7)
C50 C51 H51 119.7
C52 C51 H51 119.7
C53 C52 C51 119.5(8)
C53 C52 H52 120.2
C51 C52 H52 120.2
C54 C53 C52 120.4(7)
C54 C53 H53 119.8
C52 C53 H53 119.8
C53 C54 C55 120.5(8)
C53 C54 H54 119.8
C55 C54 H54 119.8
C54 C55 C50 120.2(8)
C54 C55 H55 119.9
C50 C55 H55 119.9
C61 C56 C57 118.5(6)
C61 C56 P3 122.7(5)
C57 C56 P3 118.7(5)
C58 C57 C56 120.7(7)
C58 C57 H57 119.6
C56 C57 H57 119.6
C59 C58 C57 119.6(8)
C59 C58 H58 120.2
C57 C58 H58 120.2
C60 C59 C58 120.7(8)
C60 C59 H59 119.6
C58 C59 H59 119.6
C59 C60 C61 120.4(7)
C59 C60 H60 119.8
C61 C60 H60 119.8
C56 C61 C60 120.0(7)
C56 C61 H61 120.0
C60 C61 H61 120.0
C62 B1 C68 110.2(5)
C62 B1 C80 110.3(5)
C68 B1 C80 106.4(5)
C62 B1 C74 106.9(6)
C68 B1 C74 114.1(5)
C80 B1 C74 109.0(5)
C67 C62 C63 114.7(7)
C67 C62 B1 125.5(7)
C63 C62 B1 119.9(6)
C64 C63 C62 122.6(9)
C64 C63 H63 118.7
C62 C63 H63 118.7
C65 C64 C63 119.8(9)
C65 C64 H64 120.1
C63 C64 H64 120.1
C66 C65 C64 119.1(8)
C66 C65 H65 120.5
C64 C65 H65 120.5
C65 C66 C67 120.6(10)
C65 C66 H66 119.7
C67 C66 H66 119.7
C66 C67 C62 123.2(9)
C66 C67 H67 118.4
C62 C67 H67 118.4
C69 C68 C73 113.9(6)
C69 C68 B1 124.4(6)
C73 C68 B1 121.3(6)
C68 C69 C70 123.4(7)
C68 C69 H69 118.3
C70 C69 H69 118.3
C71 C70 C69 120.3(7)
C71 C70 H70 119.9
C69 C70 H70 119.9
C70 C71 C72 119.7(7)
C70 C71 H71 120.2
C72 C71 H71 120.2
C71 C72 C73 119.4(7)
C71 C72 H72 120.3
C73 C72 H72 120.3
C72 C73 C68 123.2(7)
C72 C73 H73 118.4
C68 C73 H73 118.4
C79 C74 C75 114.6(6)
C79 C74 B1 127.0(6)
C75 C74 B1 118.3(6)
C76 C75 C74 122.6(7)
C76 C75 H75 118.7
C74 C75 H75 118.7
C77 C76 C75 120.2(7)
C77 C76 H76 119.9
C75 C76 H76 119.9
C76 C77 C78 118.4(7)
C76 C77 H77 120.8
C78 C77 H77 120.8
C79 C78 C77 120.6(8)
C79 C78 H78 119.7
C77 C78 H78 119.7
C78 C79 C74 123.5(7)
C78 C79 H79 118.2
C74 C79 H79 118.2
C81 C80 C85 113.6(7)
C81 C80 B1 124.8(7)
C85 C80 B1 121.6(7)
C80 C81 C82 123.1(9)
C80 C81 H81 118.5
C82 C81 H81 118.5
C83 C82 C81 120.2(10)
C83 C82 H82 119.9
C81 C82 H82 119.9
C82 C83 C84 119.4(9)
C82 C83 H83 120.3
C84 C83 H83 120.3
C83 C84 C85 119.2(10)
C83 C84 H84 120.4
C85 C84 H84 120.4
C84 C85 C80 124.5(9)
C84 C85 H85 117.8
C80 C85 H85 117.8
C1A O1A H100 109.5
C3A C1A C2A 112(2)
C3A C1A O1A 113.7(19)
C2A C1A O1A 102.1(19)
C3A C1A H101 109.7
C2A C1A H101 109.7
O1A C1A H101 109.7
C1A C2A H210 109.5
C1A C2A H220 109.5
H210 C2A H220 109.5
C1A C2A H230 109.5
H210 C2A H230 109.5
H220 C2A H230 109.5
C1A C3A H310 109.5
C1A C3A H320 109.5
H310 C3A H320 109.5
C1A C3A H330 109.5
H310 C3A H330 109.5
H320 C3A H330 109.5
O1B C1B H111 109.5
O1B C1B H121 109.5
H111 C1B H121 109.5
O1B C1B H131 109.5
H111 C1B H131 109.5
H121 C1B H131 109.5

loop_
_geom_bond_atom_site_label_1
_geom_bond_atom_site_label_2
_geom_bond_distance
Re1 C2 1.917(7)
Re1 C1 1.926(7)
Re1 C3 2.235(6)
Re1 P3 2.4303(15)
Re1 P2 2.4882(14)
Re1 P1 2.5087(15)
P1 C32 1.843(6)
P1 C21 1.845(6)
P1 C26 1.849(6)
P2 C38 1.837(6)
P2 C23 1.847(6)
P2 C44 1.852(6)
P3 C56 1.839(7)
P3 C22 1.848(6)
P3 C50 1.859(6)
S1 C6 1.723(6)
S1 C8 1.726(7)
O1 C1 1.141(8)
O2 C2 1.166(8)
N1 C6 1.334(7)
N1 C5 1.477(8)
N1 H1 0.8600
N2 C6 1.331(7)
N2 C7 1.387(7)
N2 C3 1.484(7)
C3 C4 1.323(8)
C4 C5 1.526(8)
C4 H4 0.9300
C5 C15 1.535(9)
C5 C9 1.542(8)
C7 C8 1.330(9)
C7 H7 0.9300
C8 H8 0.9300
C9 C10 1.377(9)
C9 C14 1.389(10)
C10 C11 1.396(10)
C10 H10 0.9300
C11 C12 1.376(12)
C11 H11 0.9300
C12 C13 1.358(12)
C12 H12 0.9300
C13 C14 1.402(10)
C13 H13 0.9300
C14 H14 0.9300
C15 C20 1.382(9)
C15 C16 1.385(9)
C16 C17 1.382(11)
C16 H16 0.9300
C17 C18 1.362(12)
C17 H17 0.9300
C18 C19 1.383(11)
C18 H18 0.9300
C19 C20 1.372(10)
C19 H19 0.9300
C20 H20 0.9300
C21 C24 1.547(8)
C21 H21A 0.9700
C21 H21B 0.9700
C22 C24 1.553(9)
C22 H22A 0.9700
C22 H22B 0.9700
C23 C24 1.551(8)
C23 H23A 0.9700
C23 H23B 0.9700
C24 C25 1.546(8)
C25 H25A 0.9600
C25 H25B 0.9600
C25 H25C 0.9600
C26 C31 1.381(9)
C26 C27 1.383(9)
C27 C28 1.391(9)
C27 H27 0.9300
C28 C29 1.380(11)
C28 H28 0.9300
C29 C30 1.371(11)
C29 H29 0.9300
C30 C31 1.382(9)
C30 H30 0.9300
C31 H31 0.9300
C32 C33 1.390(9)
C32 C37 1.404(9)
C33 C34 1.385(10)
C33 H33 0.9300
C34 C35 1.384(11)
C34 H34 0.9300
C35 C36 1.387(11)
C35 H35 0.9300
C36 C37 1.375(10)
C36 H36 0.9300
C37 H37 0.9300
C38 C39 1.390(9)
C38 C43 1.399(9)
C39 C40 1.379(10)
C39 H39 0.9300
C40 C41 1.361(14)
C40 H40 0.9300
C41 C42 1.381(14)
C41 H41 0.9300
C42 C43 1.402(11)
C42 H42 0.9300
C43 H43 0.9300
C44 C45 1.391(9)
C44 C49 1.402(9)
C45 C46 1.383(10)
C45 H45 0.9300
C46 C47 1.363(13)
C46 H46 0.9300
C47 C48 1.370(13)
C47 H47 0.9300
C48 C49 1.386(10)
C48 H48 0.9300
C49 H49 0.9300
C50 C51 1.379(9)
C50 C55 1.395(10)
C51 C52 1.408(10)
C51 H51 0.9300
C52 C53 1.375(13)
C52 H52 0.9300
C53 C54 1.364(13)
C53 H53 0.9300
C54 C55 1.392(10)
C54 H54 0.9300
C55 H55 0.9300
C56 C61 1.386(9)
C56 C57 1.393(9)
C57 C58 1.391(10)
C57 H57 0.9300
C58 C59 1.370(12)
C58 H58 0.9300
C59 C60 1.356(13)
C59 H59 0.9300
C60 C61 1.401(11)
C60 H60 0.9300
C61 H61 0.9300
B1 C62 1.639(10)
B1 C68 1.641(10)
B1 C80 1.645(10)
B1 C74 1.651(10)
C62 C67 1.394(10)
C62 C63 1.406(10)
C63 C64 1.386(12)
C63 H63 0.9300
C64 C65 1.386(15)
C64 H64 0.9300
C65 C66 1.361(15)
C65 H65 0.9300
C66 C67 1.377(12)
C66 H66 0.9300
C67 H67 0.9300
C68 C69 1.387(9)
C68 C73 1.410(9)
C69 C70 1.391(10)
C69 H69 0.9300
C70 C71 1.359(11)
C70 H70 0.9300
C71 C72 1.368(11)
C71 H71 0.9300
C72 C73 1.395(10)
C72 H72 0.9300
C73 H73 0.9300
C74 C79 1.397(10)
C74 C75 1.414(9)
C75 C76 1.395(10)
C75 H75 0.9300
C76 C77 1.379(12)
C76 H76 0.9300
C77 C78 1.396(12)
C77 H77 0.9300
C78 C79 1.367(10)
C78 H78 0.9300
C79 H79 0.9300
C80 C81 1.379(11)
C80 C85 1.390(11)
C81 C82 1.388(13)
C81 H81 0.9300
C82 C83 1.354(16)
C82 H82 0.9300
C83 C84 1.360(15)
C83 H83 0.9300
C84 C85 1.370(12)
C84 H84 0.9300
C85 H85 0.9300
O1A C1A 1.59(2)
O1A H100 0.8200
C1A C3A 1.42(3)
C1A C2A 1.50(3)
C1A H101 0.9800
C2A H210 0.9600
C2A H220 0.9600
C2A H230 0.9600
C3A H310 0.9600
C3A H320 0.9600
C3A H330 0.9600
O1B C1B 1.49(3)
C1B H111 0.9600
C1B H121 0.9600
C1B H131 0.9600
